data_7048722
loop_
_publ_author_name
'Pang, Ronglin'
'Li, Junxia'
'Cui, Zhongzheng'
'Zheng, Cheng'
'Li, Zhifang'
'Chen, Weifeng'
'Qi, Fan'
'Su, Li'
'Xiao, Xu-Qiong'

_publ_section_title
;
 Synthesis, structure and DFT calculations of 1,2-N-substituted
 o-carboranes.
;
_journal_issue 21
_journal_name_full 'Dalton transactions (Cambridge, England : 2003)'
_journal_page_first 7242
_journal_page_last 7248
_journal_paper_doi 10.1039/c8dt04877k
_journal_volume 48
_journal_year 2019
_chemical_formula_sum 'C16 H20 B10 Cl2 N2'
_chemical_formula_weight 419.34
_space_group_crystal_system triclinic
_space_group_IT_number 2
_space_group_name_Hall '-P 1'
_space_group_name_H-M_alt 'P -1'
_symmetry_space_group_name_Hall '-P 1'
_symmetry_space_group_name_H-M 'P -1'
_atom_sites_solution_hydrogens difmap
_audit_creation_method SHELXL-2014/7
_audit_update_record
;
2019-01-16 deposited with the CCDC.
2019-01-24 downloaded from the CCDC.
;
_cell_angle_alpha 66.302(4)
_cell_angle_beta 75.196(5)
_cell_angle_gamma 83.836(5)
_cell_formula_units_Z 2
_cell_length_a 7.133(2)
_cell_length_b 12.872(4)
_cell_length_c 13.741(4)
_cell_measurement_reflns_used 2843
_cell_measurement_temperature 296(2)
_cell_measurement_theta_max 26.81
_cell_measurement_theta_min 2.83
_cell_volume 1116.9(6)
_computing_cell_refinement 'Bruker SAINT'
_computing_data_collection 'Bruker APEX2'
_computing_data_reduction 'Bruker SAINT'
_computing_molecular_graphics 'Bruker SHELXTL'
_computing_publication_material 'Bruker SHELXTL'
_computing_structure_refinement 'SHELXL-2014/7 (Sheldrick, 2014)'
_computing_structure_solution 'SHELXS-97 (Sheldrick 2008)'
_diffrn_ambient_temperature 296(2)
_diffrn_measured_fraction_theta_full 0.986
_diffrn_measured_fraction_theta_max 0.987
_diffrn_measurement_device_type 'Bruker APEX-II CCD'
_diffrn_measurement_method '\f and \w scans'
_diffrn_radiation_type MoK\a
_diffrn_radiation_wavelength 0.71073
_diffrn_reflns_av_R_equivalents 0.0283
_diffrn_reflns_av_unetI/netI 0.0498
_diffrn_reflns_Laue_measured_fraction_full 0.986
_diffrn_reflns_Laue_measured_fraction_max 0.987
_diffrn_reflns_limit_h_max 8
_diffrn_reflns_limit_h_min -8
_diffrn_reflns_limit_k_max 15
_diffrn_reflns_limit_k_min -15
_diffrn_reflns_limit_l_max 16
_diffrn_reflns_limit_l_min -16
_diffrn_reflns_number 7071
_diffrn_reflns_point_group_measured_fraction_full 0.986
_diffrn_reflns_point_group_measured_fraction_max 0.987
_diffrn_reflns_theta_full 25.242
_diffrn_reflns_theta_max 25.493
_diffrn_reflns_theta_min 1.664
_exptl_absorpt_coefficient_mu 0.297
_exptl_absorpt_correction_T_max 0.7456
_exptl_absorpt_correction_T_min 0.6208
_exptl_absorpt_correction_type multi-scan
_exptl_absorpt_process_details sadabs
_exptl_crystal_colour colorless
_exptl_crystal_density_diffrn 1.247
_exptl_crystal_description block
_exptl_crystal_F_000 428
_exptl_crystal_size_max 0.250
_exptl_crystal_size_mid 0.200
_exptl_crystal_size_min 0.200
_refine_diff_density_max 0.393
_refine_diff_density_min -0.428
_refine_diff_density_rms 0.064
_refine_ls_extinction_method none
_refine_ls_goodness_of_fit_ref 1.003
_refine_ls_hydrogen_treatment refall
_refine_ls_matrix_type full
_refine_ls_number_parameters 351
_refine_ls_number_reflns 4112
_refine_ls_number_restraints 0
_refine_ls_restrained_S_all 1.003
_refine_ls_R_factor_all 0.0791
_refine_ls_R_factor_gt 0.0618
_refine_ls_shift/su_max 0.001
_refine_ls_shift/su_mean 0.000
_refine_ls_structure_factor_coef Fsqd
_refine_ls_weighting_details 'w=1/[\s^2^(Fo^2^)+(0.1472P)^2^+0.2987P] where P=(Fo^2^+2Fc^2^)/3'
_refine_ls_weighting_scheme calc
_refine_ls_wR_factor_gt 0.1943
_refine_ls_wR_factor_ref 0.2156
_reflns_Friedel_coverage 0.000
_reflns_number_gt 3105
_reflns_number_total 4112
_reflns_threshold_expression 'I > 2\s(I)'
_cod_data_source_file c8dt04877k2.cif
_cod_data_source_block compound2b
_cod_depositor_comments 'Adding full bibliography for 7048722--7048727.cif.'
_cod_original_cell_volume 1117.0(5)
_cod_database_code 7048722
_shelx_shelxl_version_number 2014/7
_shelx_space_group_comment
; 
The symmetry employed for this shelxl refinement is uniquely defined 
by the following loop, which should always be used as a source of 
symmetry information in preference to the above space-group names. 
They are only intended as comments. 
;
_shelx_estimated_absorpt_t_min 0.929
_shelx_estimated_absorpt_t_max 0.943

loop_
_space_group_symop_operation_xyz
'x, y, z'
'-x, -y, -z'

loop_
_atom_site_label
_atom_site_type_symbol
_atom_site_fract_x
_atom_site_fract_y
_atom_site_fract_z
_atom_site_U_iso_or_equiv
_atom_site_adp_type
_atom_site_occupancy
_atom_site_site_symmetry_order
_atom_site_calc_flag
B1 B 1.2262(5) 0.8859(3) 0.2803(2) 0.0413(7) Uani 1 1 d
B2 B 1.1821(5) 0.9437(3) 0.1473(2) 0.0437(7) Uani 1 1 d
B3 B 0.9631(5) 0.8839(3) 0.1531(2) 0.0444(7) Uani 1 1 d
B4 B 0.8723(5) 0.7886(3) 0.2908(3) 0.0418(7) Uani 1 1 d
B5 B 1.3539(5) 0.8330(3) 0.1814(3) 0.0468(7) Uani 1 1 d
B6 B 1.1912(5) 0.8320(3) 0.1021(3) 0.0481(8) Uani 1 1 d
B7 B 0.9989(5) 0.7354(3) 0.1913(3) 0.0478(8) Uani 1 1 d
B8 B 1.0468(5) 0.6771(3) 0.3238(2) 0.0429(7) Uani 1 1 d
B9 B 1.2635(5) 0.7365(3) 0.3175(3) 0.0427(7) Uani 1 1 d
B10 B 1.2409(5) 0.7040(3) 0.2076(3) 0.0478(8) Uani 1 1 d
C1 C 0.9932(4) 0.9120(2) 0.2595(2) 0.0373(6) Uani 1 1 d
C2 C 1.0430(4) 0.7884(2) 0.3610(2) 0.0357(6) Uani 1 1 d
Cl1 Cl 0.6639(2) 0.66430(11) 1.00533(7) 0.1091(5) Uani 1 1 d
Cl2 Cl 0.45520(15) 1.43169(8) 0.40954(9) 0.0759(4) Uani 1 1 d
N1 N 0.9673(3) 0.78757(18) 0.46702(17) 0.0392(5) Uani 1 1 d
N2 N 0.8834(3) 0.98976(19) 0.30087(18) 0.0428(6) Uani 1 1 d
C3 C 0.9874(4) 0.6992(2) 0.5486(2) 0.0395(6) Uani 1 1 d
C4 C 0.8408(4) 1.0857(2) 0.2363(2) 0.0434(6) Uani 1 1 d
C5 C 0.9111(4) 0.6928(2) 0.6604(2) 0.0378(6) Uani 1 1 d
C6 C 0.9171(5) 0.5903(2) 0.7475(2) 0.0468(7) Uani 1 1 d
C7 C 0.8406(5) 0.5798(3) 0.8544(2) 0.0570(8) Uani 1 1 d
C8 C 0.7624(5) 0.6741(3) 0.8716(2) 0.0537(8) Uani 1 1 d
C9 C 0.7525(5) 0.7771(3) 0.7881(2) 0.0494(7) Uani 1 1 d
C10 C 0.8275(4) 0.7866(2) 0.6815(2) 0.0417(6) Uani 1 1 d
C11 C 0.7331(4) 1.1687(2) 0.2786(2) 0.0413(6) Uani 1 1 d
C12 C 0.6621(4) 1.1394(3) 0.3916(3) 0.0472(7) Uani 1 1 d
C13 C 0.5739(5) 1.2190(3) 0.4307(3) 0.0529(7) Uani 1 1 d
C14 C 0.5556(4) 1.3297(2) 0.3587(3) 0.0492(7) Uani 1 1 d
C15 C 0.6207(5) 1.3605(3) 0.2473(3) 0.0537(8) Uani 1 1 d
C16 C 0.7084(5) 1.2789(3) 0.2080(3) 0.0503(7) Uani 1 1 d
H9 H 1.349(4) 0.693(3) 0.377(3) 0.048(8) Uiso 1 1 d
H13 H 0.972(5) 0.530(3) 0.732(3) 0.053(9) Uiso 1 1 d
H10 H 1.311(4) 0.634(3) 0.195(2) 0.046(8) Uiso 1 1 d
H8 H 0.990(4) 0.594(2) 0.390(2) 0.037(7) Uiso 1 1 d
H3 H 0.867(5) 0.935(3) 0.110(3) 0.052(8) Uiso 1 1 d
H7 H 0.921(4) 0.686(2) 0.166(2) 0.047(8) Uiso 1 1 d
H20 H 0.769(5) 1.302(3) 0.124(3) 0.068(10) Uiso 1 1 d
H14 H 0.854(5) 0.515(3) 0.916(3) 0.055(9) Uiso 1 1 d
H15 H 0.702(4) 0.834(3) 0.803(2) 0.040(7) Uiso 1 1 d
H17 H 0.678(5) 1.071(3) 0.438(3) 0.051(9) Uiso 1 1 d
H4 H 0.724(5) 0.780(3) 0.335(3) 0.050(8) Uiso 1 1 d
H2 H 1.217(6) 1.028(4) 0.099(3) 0.082(12) Uiso 1 1 d
H1 H 1.272(4) 0.940(2) 0.318(2) 0.042(7) Uiso 1 1 d
H18 H 0.528(5) 1.200(3) 0.515(3) 0.067(10) Uiso 1 1 d
H11 H 1.052(5) 0.634(3) 0.539(3) 0.061(9) Uiso 1 1 d
H6 H 1.246(5) 0.840(3) 0.017(3) 0.072(11) Uiso 1 1 d
H5 H 1.517(6) 0.850(3) 0.154(3) 0.073(11) Uiso 1 1 d
H16 H 0.828(5) 0.859(3) 0.620(3) 0.052(8) Uiso 1 1 d
H12 H 0.878(5) 1.111(3) 0.160(3) 0.051(8) Uiso 1 1 d
H19 H 0.601(5) 1.440(3) 0.195(3) 0.054(9) Uiso 1 1 d

loop_
_atom_site_aniso_label
_atom_site_aniso_U_11
_atom_site_aniso_U_22
_atom_site_aniso_U_33
_atom_site_aniso_U_23
_atom_site_aniso_U_13
_atom_site_aniso_U_12
B1 0.0437(17) 0.0420(16) 0.0367(15) -0.0144(13) -0.0078(13) -0.0017(13)
B2 0.0547(19) 0.0406(16) 0.0317(15) -0.0119(13) -0.0067(13) 0.0002(14)
B3 0.057(2) 0.0465(17) 0.0326(15) -0.0159(13) -0.0170(14) 0.0062(14)
B4 0.0477(18) 0.0447(16) 0.0365(15) -0.0176(13) -0.0123(14) -0.0015(13)
B5 0.0455(18) 0.0528(18) 0.0374(16) -0.0180(14) -0.0031(13) 0.0049(14)
B6 0.063(2) 0.0481(18) 0.0308(15) -0.0173(14) -0.0058(14) 0.0033(15)
B7 0.062(2) 0.0495(18) 0.0412(17) -0.0245(15) -0.0177(15) 0.0022(15)
B8 0.063(2) 0.0359(15) 0.0327(15) -0.0166(13) -0.0119(14) 0.0014(14)
B9 0.0465(18) 0.0438(16) 0.0383(16) -0.0181(13) -0.0105(13) 0.0078(13)
B10 0.058(2) 0.0478(18) 0.0375(16) -0.0216(14) -0.0064(14) 0.0102(15)
C1 0.0453(15) 0.0353(12) 0.0311(12) -0.0124(10) -0.0114(11) 0.0043(10)
C2 0.0459(15) 0.0314(12) 0.0288(12) -0.0102(10) -0.0105(10) 0.0024(10)
Cl1 0.1642(13) 0.1067(9) 0.0361(5) -0.0294(5) 0.0130(6) 0.0001(8)
Cl2 0.0891(7) 0.0599(6) 0.1002(8) -0.0510(5) -0.0364(6) 0.0267(5)
N1 0.0498(13) 0.0394(12) 0.0301(11) -0.0161(9) -0.0080(9) 0.0003(10)
N2 0.0520(14) 0.0392(12) 0.0378(12) -0.0172(10) -0.0105(10) 0.0068(10)
C3 0.0491(16) 0.0358(13) 0.0353(14) -0.0160(11) -0.0105(12) 0.0033(11)
C4 0.0478(16) 0.0432(15) 0.0385(15) -0.0140(12) -0.0132(12) 0.0031(12)
C5 0.0424(14) 0.0408(14) 0.0309(13) -0.0137(11) -0.0084(11) -0.0043(11)
C6 0.0614(18) 0.0392(15) 0.0398(15) -0.0157(12) -0.0126(13) 0.0024(13)
C7 0.074(2) 0.0505(17) 0.0333(15) -0.0046(13) -0.0071(14) -0.0090(15)
C8 0.063(2) 0.0610(18) 0.0341(14) -0.0186(14) -0.0020(13) -0.0120(15)
C9 0.0582(18) 0.0516(17) 0.0427(15) -0.0265(14) -0.0032(13) -0.0063(14)
C10 0.0503(16) 0.0381(14) 0.0366(14) -0.0137(12) -0.0096(12) -0.0040(12)
C11 0.0404(15) 0.0393(14) 0.0445(15) -0.0148(12) -0.0145(12) 0.0032(11)
C12 0.0515(17) 0.0391(15) 0.0462(16) -0.0120(13) -0.0144(13) 0.0072(13)
C13 0.0532(18) 0.0543(17) 0.0534(18) -0.0240(15) -0.0158(14) 0.0110(14)
C14 0.0464(16) 0.0427(15) 0.069(2) -0.0285(14) -0.0241(14) 0.0082(12)
C15 0.0569(19) 0.0356(15) 0.066(2) -0.0136(14) -0.0225(16) 0.0045(13)
C16 0.0519(17) 0.0452(16) 0.0491(17) -0.0124(13) -0.0160(14) 0.0051(13)

loop_
_atom_type_symbol
_atom_type_description
_atom_type_scat_dispersion_real
_atom_type_scat_dispersion_imag
_atom_type_scat_source
C C 0.0033 0.0016 'International Tables Vol C Tables 4.2.6.8 and 6.1.1.4'
H H 0.0000 0.0000 'International Tables Vol C Tables 4.2.6.8 and 6.1.1.4'
B B 0.0013 0.0007 'International Tables Vol C Tables 4.2.6.8 and 6.1.1.4'
N N 0.0061 0.0033 'International Tables Vol C Tables 4.2.6.8 and 6.1.1.4'
Cl Cl 0.1484 0.1585 'International Tables Vol C Tables 4.2.6.8 and 6.1.1.4'

loop_
_geom_angle_atom_site_label_1
_geom_angle_atom_site_label_2
_geom_angle_atom_site_label_3
_geom_angle
C1 B1 C2 59.42(16)
C1 B1 B5 105.0(2)
C2 B1 B5 104.7(2)
C1 B1 B2 58.24(17)
C2 B1 B2 105.8(2)
B5 B1 B2 60.03(18)
C1 B1 B9 105.5(2)
C2 B1 B9 57.71(17)
B5 B1 B9 59.85(18)
B2 B1 B9 107.7(2)
C1 B2 B5 106.0(2)
C1 B2 B6 105.4(2)
B5 B2 B6 60.6(2)
C1 B2 B1 59.71(17)
B5 B2 B1 59.81(18)
B6 B2 B1 108.4(2)
C1 B2 B3 58.52(17)
B5 B2 B3 108.3(2)
B6 B2 B3 59.84(19)
B1 B2 B3 108.2(2)
C1 B3 B6 105.2(2)
C1 B3 B7 105.8(2)
B6 B3 B7 60.6(2)
C1 B3 B4 59.50(16)
B6 B3 B4 108.2(2)
B7 B3 B4 59.73(18)
C1 B3 B2 58.45(17)
B6 B3 B2 59.72(19)
B7 B3 B2 108.1(2)
B4 B3 B2 107.8(2)
C1 B4 C2 59.37(15)
C1 B4 B7 104.8(2)
C2 B4 B7 104.6(2)
C1 B4 B3 58.04(16)
C2 B4 B3 105.6(2)
B7 B4 B3 59.88(18)
C1 B4 B8 105.4(2)
C2 B4 B8 57.66(16)
B7 B4 B8 59.89(18)
B3 B4 B8 107.5(2)
B1 B5 B2 60.16(18)
B1 B5 B9 60.71(17)
B2 B5 B9 108.5(2)
B1 B5 B10 108.0(2)
B2 B5 B10 107.5(3)
B9 B5 B10 59.57(18)
B1 B5 B6 107.9(2)
B2 B5 B6 59.72(19)
B9 B5 B6 107.6(2)
B10 B5 B6 59.63(19)
B2 B6 B3 60.44(19)
B2 B6 B10 107.9(2)
B3 B6 B10 107.8(2)
B2 B6 B5 59.65(19)
B3 B6 B5 108.0(2)
B10 B6 B5 60.2(2)
B2 B6 B7 108.0(2)
B3 B6 B7 59.72(19)
B10 B6 B7 59.8(2)
B5 B6 B7 107.9(2)
B4 B7 B3 60.39(18)
B4 B7 B8 60.48(17)
B3 B7 B8 108.4(2)
B4 B7 B10 107.9(2)
B3 B7 B10 107.6(2)
B8 B7 B10 59.48(19)
B4 B7 B6 107.9(2)
B3 B7 B6 59.63(19)
B8 B7 B6 107.4(2)
B10 B7 B6 59.7(2)
C2 B8 B10 105.5(2)
C2 B8 B9 58.77(17)
B10 B8 B9 60.16(19)
C2 B8 B7 105.9(2)
B10 B8 B7 60.35(19)
B9 B8 B7 108.6(2)
C2 B8 B4 59.63(16)
B10 B8 B4 108.0(2)
B9 B8 B4 108.3(2)
B7 B8 B4 59.63(18)
C2 B9 B8 58.71(17)
C2 B9 B10 105.3(2)
B8 B9 B10 59.92(19)
C2 B9 B5 105.8(2)
B8 B9 B5 108.5(2)
B10 B9 B5 60.60(19)
C2 B9 B1 59.52(17)
B8 B9 B1 108.1(2)
B10 B9 B1 107.8(2)
B5 B9 B1 59.44(18)
B8 B10 B9 59.92(18)
B8 B10 B6 108.6(2)
B9 B10 B6 108.3(2)
B8 B10 B7 60.17(19)
B9 B10 B7 108.2(2)
B6 B10 B7 60.5(2)
B8 B10 B5 107.9(2)
B9 B10 B5 59.83(19)
B6 B10 B5 60.2(2)
B7 B10 B5 108.4(2)
N2 C1 B2 126.5(2)
N2 C1 B3 126.2(2)
B2 C1 B3 63.04(19)
N2 C1 C2 112.7(2)
B2 C1 C2 109.6(2)
B3 C1 C2 109.85(19)
N2 C1 B1 115.3(2)
B2 C1 B1 62.05(18)
B3 C1 B1 113.7(2)
C2 C1 B1 60.33(16)
N2 C1 B4 114.8(2)
B2 C1 B4 113.9(2)
B3 C1 B4 62.46(17)
C2 C1 B4 60.37(16)
B1 C1 B4 112.5(2)
N1 C2 B8 126.2(2)
N1 C2 B9 125.5(2)
B8 C2 B9 62.53(18)
N1 C2 C1 113.04(19)
B8 C2 C1 110.06(19)
B9 C2 C1 110.2(2)
N1 C2 B1 114.9(2)
B8 C2 B1 113.8(2)
B9 C2 B1 62.77(18)
C1 C2 B1 60.25(16)
N1 C2 B4 115.6(2)
B8 C2 B4 62.71(18)
B9 C2 B4 113.9(2)
C1 C2 B4 60.26(16)
B1 C2 B4 112.4(2)
C3 N1 C2 118.8(2)
C4 N2 C1 120.1(2)
N1 C3 C5 121.4(2)
N2 C4 C11 120.5(3)
C6 C5 C10 119.0(2)
C6 C5 C3 119.5(2)
C10 C5 C3 121.5(2)
C5 C6 C7 121.2(3)
C8 C7 C6 117.9(3)
C7 C8 C9 122.9(3)
C7 C8 Cl1 119.3(2)
C9 C8 Cl1 117.7(2)
C8 C9 C10 118.7(3)
C9 C10 C5 120.2(3)
C16 C11 C12 118.7(3)
C16 C11 C4 120.4(3)
C12 C11 C4 120.8(2)
C13 C12 C11 120.5(3)
C12 C13 C14 119.8(3)
C15 C14 C13 121.0(3)
C15 C14 Cl2 119.6(2)
C13 C14 Cl2 119.5(3)
C14 C15 C16 118.9(3)
C11 C16 C15 121.0(3)

loop_
_geom_bond_atom_site_label_1
_geom_bond_atom_site_label_2
_geom_bond_distance
B1 C1 1.733(4)
B1 C2 1.734(4)
B1 B5 1.766(4)
B1 B2 1.772(4)
B1 B9 1.789(4)
B2 C1 1.706(4)
B2 B5 1.770(5)
B2 B6 1.771(5)
B2 B3 1.784(5)
B3 C1 1.707(4)
B3 B6 1.774(5)
B3 B7 1.775(5)
B3 B4 1.784(5)
B4 C1 1.734(4)
B4 C2 1.736(4)
B4 B7 1.773(5)
B4 B8 1.788(5)
B5 B9 1.774(5)
B5 B10 1.787(5)
B5 B6 1.788(5)
B6 B10 1.777(5)
B6 B7 1.792(5)
B7 B8 1.777(4)
B7 B10 1.780(5)
B8 C2 1.700(4)
B8 B10 1.765(5)
B8 B9 1.765(5)
B9 C2 1.701(4)
B9 B10 1.769(4)
C1 N2 1.414(3)
C1 C2 1.718(3)
C2 N1 1.414(3)
Cl1 C8 1.749(3)
Cl2 C14 1.734(3)
N1 C3 1.262(3)
N2 C4 1.258(4)
C3 C5 1.464(3)
C4 C11 1.470(4)
C5 C6 1.385(4)
C5 C10 1.391(4)
C6 C7 1.386(4)
C7 C8 1.363(5)
C8 C9 1.370(5)
C9 C10 1.385(4)
C11 C16 1.383(4)
C11 C12 1.407(4)
C12 C13 1.366(4)
C13 C14 1.385(4)
C14 C15 1.380(5)
C15 C16 1.389(5)
